data_1541984
loop_
_publ_author_name
'Freeman, H.C.'
'Robinson, G.'

_publ_section_title
;
 The Crystal Structure of Carbonatopenta-ammine-cobalt(III) Bromide
 Hydrate
;
_journal_name_full 'Journal of the Chemical Society'
_journal_page_first 3194
_journal_page_last 3200
_journal_volume 1965
_journal_year 1965
_chemical_formula_sum 'C H17 Br Co N5 O4'
_chemical_name_systematic 'Co (N H3)5 C O3 Br H2 O'
_space_group_IT_number 33
_symmetry_space_group_name_Hall 'P 2c -2n'
_symmetry_space_group_name_H-M 'P n a 21'
_cell_angle_alpha 90
_cell_angle_beta 90
_cell_angle_gamma 90
_cell_formula_units_Z 4
_cell_length_a 12.37
_cell_length_b 12.144
_cell_length_c 6.433
_cell_volume 966.373
_citation_journal_id_ASTM JCSOA9
_cod_data_source_file Freeman_JCSOA9_1965_733.cif
_cod_data_source_block C1H17Br1Co1N5O4
_cod_original_cell_volume 966.3735
_cod_original_formula_sum 'C1 H17 Br1 Co1 N5 O4'
_cod_database_code 1541984

loop_
_symmetry_equiv_pos_as_xyz
x,y,z
-x,-y,z+1/2
-x+1/2,y+1/2,z+1/2
x+1/2,-y+1/2,z

loop_
_atom_site_label
_atom_site_type_symbol
_atom_site_fract_x
_atom_site_fract_y
_atom_site_fract_z
_atom_site_occupancy
_atom_site_U_iso_or_equiv
_atom_site_attached_hydrogens
O1 O-2 0.1689 0.9795 0.0607 1 0.0 0
N3 N-3 0.0725 0.9983 0.423 1 0.0 3
Co1 Co+3 0.1981 0.9166 0.3305 1 0.0 0
O2 O-2 0.2951 1.1067 0.0061 1 0.0 0
N1 N-3 0.3243 0.8396 0.2182 1 0.0 3
C1 C+4 0.2086 1.058 -0.0563 1 0.0 0
O4 O-2 0.4685 1.0313 0.7844 1 0.0 2
O3 O-2 0.1568 1.103 -0.1902 1 0.0 0
N5 N-3 0.2127 0.8464 0.6072 1 0.0 3
N2 N-3 0.1056 0.7955 0.2221 1 0.0 3
Br1 Br-1 0.4686 0.7607 0.75 1 0.0 0
N4 N-3 0.289 1.0398 0.4119 1 0.0 3
